data_7125219
loop_
_publ_author_name
'Duda, Katharina'
'Himmelspach, Alexander'
'Landmann, Johannes'
'Kraus, Florian'
'Finze, Maik'

_publ_section_title
;
 Synthesis of the fluorohydridoborate anions [BHF<sub>3</sub>]<sup>-</sup>
 and
 [1-HF<sub>2</sub>B-9,12-X<sub>2</sub>-closo-1,2-C<sub>2</sub>B<sub>10</sub>H<sub>9</sub>]<sup>-</sup>
 (X = H, I): deboronation of 1,2- and 1,7-dicarba-closo-dodecaboranes with
 anhydrous [Me<sub>4</sub>N]F.
;
_journal_issue 90
_journal_name_full 'Chemical communications (Cambridge, England)'
_journal_page_first 13241
_journal_page_last 13244
_journal_paper_doi 10.1039/c6cc07711k
_journal_volume 52
_journal_year 2016
_chemical_formula_moiety 'C4 H12 N, B F3 H'
_chemical_formula_sum 'C4 H13 B F3 N'
_chemical_formula_weight 142.96
_space_group_crystal_system orthorhombic
_space_group_IT_number 57
_space_group_name_Hall '-P 2c 2b'
_space_group_name_H-M_alt 'P b c m'
_atom_sites_solution_hydrogens mixed
_atom_sites_solution_primary iterative
_atom_sites_solution_secondary difmap
_audit_creation_method SHELXL-2014/7
_audit_update_record
;
2016-09-21 deposited with the CCDC.
2016-10-11 downloaded from the CCDC.
;
_cell_angle_alpha 90
_cell_angle_beta 90
_cell_angle_gamma 90
_cell_formula_units_Z 4
_cell_length_a 5.5770(13)
_cell_length_b 11.436(3)
_cell_length_c 11.447(3)
_cell_measurement_reflns_used 2438
_cell_measurement_temperature 100(2)
_cell_measurement_theta_max 26.0545
_cell_measurement_theta_min 3.5595
_cell_volume 730.1(3)
_computing_cell_refinement 'Saint+ ver. V8.34A (Bruker AXS)'
_computing_data_collection 'APEX2 ver. 2014.9 (Bruker AXS)'
_computing_data_reduction 'Saint+ ver. V8.34A (Bruker AXS)'
_computing_molecular_graphics 'ShelXLe (Huebschle et all, 2011)'
_computing_publication_material 'SHELXL-2014/7 (Sheldrick, 2014)'
_computing_structure_refinement 'SHELXL-2014/7 (Sheldrick, 2014)'
_computing_structure_solution 'SHELXT (Sheldrick, 2014)'
_diffrn_ambient_temperature 100(2)
_diffrn_measured_fraction_theta_full 1.000
_diffrn_measured_fraction_theta_max 0.998
_diffrn_measurement_device_type 'Bruker X8-APEX II'
_diffrn_measurement_method '\f and \w scans'
_diffrn_radiation_monochromator 'multi-layer mirror'
_diffrn_radiation_type MoK\a
_diffrn_radiation_wavelength 0.71073
_diffrn_reflns_av_R_equivalents 0.1394
_diffrn_reflns_av_unetI/netI 0.0597
_diffrn_reflns_Laue_measured_fraction_full 1.000
_diffrn_reflns_Laue_measured_fraction_max 0.998
_diffrn_reflns_limit_h_max 7
_diffrn_reflns_limit_h_min -3
_diffrn_reflns_limit_k_max 14
_diffrn_reflns_limit_k_min -14
_diffrn_reflns_limit_l_max 14
_diffrn_reflns_limit_l_min -13
_diffrn_reflns_number 5381
_diffrn_reflns_point_group_measured_fraction_full 1.000
_diffrn_reflns_point_group_measured_fraction_max 0.998
_diffrn_reflns_theta_full 25.242
_diffrn_reflns_theta_max 26.837
_diffrn_reflns_theta_min 1.779
_diffrn_source 'rotating-anode (Nonius FR-591)'
_exptl_absorpt_coefficient_mu 0.129
_exptl_absorpt_correction_T_max 0.7453
_exptl_absorpt_correction_T_min 0.6718
_exptl_absorpt_correction_type multi-scan
_exptl_absorpt_process_details 'SadAbs 2014/5 (Bruker AXS)'
_exptl_crystal_colour colorless
_exptl_crystal_density_diffrn 1.301
_exptl_crystal_description block
_exptl_crystal_F_000 304
_exptl_crystal_size_max 0.1
_exptl_crystal_size_mid 0.05
_exptl_crystal_size_min 0.05
_refine_diff_density_max 0.256
_refine_diff_density_min -0.211
_refine_diff_density_rms 0.044
_refine_ls_extinction_method none
_refine_ls_goodness_of_fit_ref 1.074
_refine_ls_hydrogen_treatment mixed
_refine_ls_matrix_type full
_refine_ls_number_parameters 48
_refine_ls_number_reflns 883
_refine_ls_number_restraints 0
_refine_ls_restrained_S_all 1.074
_refine_ls_R_factor_all 0.0428
_refine_ls_R_factor_gt 0.0365
_refine_ls_shift/su_max 0.000
_refine_ls_shift/su_mean 0.000
_refine_ls_structure_factor_coef Fsqd
_refine_ls_weighting_details 'w=1/[\s^2^(Fo^2^)+(0.0385P)^2^+0.1017P] where P=(Fo^2^+2Fc^2^)/3'
_refine_ls_weighting_scheme calc
_refine_ls_wR_factor_gt 0.0917
_refine_ls_wR_factor_ref 0.0954
_reflns_Friedel_coverage 0.000
_reflns_number_gt 792
_reflns_number_total 883
_reflns_threshold_expression 'I > 2\s(I)'
_cod_data_source_file c6cc07711k2.cif
_cod_data_source_block Me4NBHF3
_cod_database_code 7125219
_shelx_shelxl_version_number 2014/7
_shelx_space_group_comment
;
The symmetry employed for this shelxl refinement is uniquely defined
by the following loop, which should always be used as a source of
symmetry information in preference to the above space-group names.
They are only intended as comments.
;

loop_
_space_group_symop_operation_xyz
'x, y, z'
'-x, -y, z+1/2'
'x, -y+1/2, -z'
'-x, y+1/2, -z+1/2'
'-x, -y, -z'
'x, y, -z-1/2'
'-x, y-1/2, z'
'x, -y-1/2, z-1/2'

loop_
_atom_site_label
_atom_site_type_symbol
_atom_site_fract_x
_atom_site_fract_y
_atom_site_fract_z
_atom_site_U_iso_or_equiv
_atom_site_adp_type
_atom_site_occupancy
_atom_site_site_symmetry_order
_atom_site_calc_flag
_atom_site_refinement_flags_posn
_atom_site_refinement_flags_adp
_atom_site_refinement_flags_occupancy
N1 N -1.4864(3) 0.2500 0.5000 0.0152(4) Uani 1 2 d S T P
C1 C -1.6412(2) 0.18259(14) 0.41681(14) 0.0202(4) Uani 1 1 d . . .
H1A H -1.7418 0.1278 0.4607 0.030 Uiso 1 1 calc R U .
H1B H -1.5395 0.1391 0.3622 0.030 Uiso 1 1 calc R U .
H1C H -1.7435 0.2369 0.3732 0.030 Uiso 1 1 calc R U .
C2 C -1.3316(2) 0.33444(14) 0.43364(15) 0.0219(4) Uani 1 1 d . . .
H2A H -1.2250 0.2911 0.3812 0.033 Uiso 1 1 calc R U .
H2B H -1.2354 0.3803 0.4887 0.033 Uiso 1 1 calc R U .
H2C H -1.4334 0.3871 0.3877 0.033 Uiso 1 1 calc R U .
F1 F -0.16042(19) -0.03680(11) 0.15104(12) 0.0473(4) Uani 1 1 d . . .
F2 F -0.1190(3) 0.13373(12) 0.2500 0.0303(4) Uani 1 2 d S T P
B1 B -0.0596(4) 0.0136(2) 0.2500 0.0165(5) Uani 1 2 d S T P
H1 H 0.142(4) 0.000(2) 0.2500 0.025 Uiso 1 2 d S U P

loop_
_atom_site_aniso_label
_atom_site_aniso_U_11
_atom_site_aniso_U_22
_atom_site_aniso_U_33
_atom_site_aniso_U_23
_atom_site_aniso_U_13
_atom_site_aniso_U_12
N1 0.0107(7) 0.0187(12) 0.0162(11) -0.0004(8) 0.000 0.000
C1 0.0158(6) 0.0262(9) 0.0188(9) -0.0044(7) -0.0030(7) -0.0034(7)
C2 0.0173(7) 0.0237(9) 0.0248(9) 0.0020(7) 0.0062(7) -0.0045(7)
F1 0.0397(6) 0.0512(8) 0.0511(9) -0.0271(6) -0.0223(6) 0.0076(6)
F2 0.0297(8) 0.0224(8) 0.0387(9) 0.000 0.000 0.0058(6)
B1 0.0148(9) 0.0195(13) 0.0152(13) 0.000 0.000 -0.0010(10)

loop_
_atom_type_symbol
_atom_type_description
_atom_type_scat_dispersion_real
_atom_type_scat_dispersion_imag
_atom_type_scat_source
C C 0.0033 0.0016 'International Tables Vol C Tables 4.2.6.8 and 6.1.1.4'
H H 0.0000 0.0000 'International Tables Vol C Tables 4.2.6.8 and 6.1.1.4'
B B 0.0013 0.0007 'International Tables Vol C Tables 4.2.6.8 and 6.1.1.4'
F F 0.0171 0.0103 'International Tables Vol C Tables 4.2.6.8 and 6.1.1.4'
N N 0.0061 0.0033 'International Tables Vol C Tables 4.2.6.8 and 6.1.1.4'

loop_
_geom_angle_atom_site_label_1
_geom_angle_atom_site_label_2
_geom_angle_atom_site_label_3
_geom_angle
_geom_angle_site_symmetry_1
_geom_angle_site_symmetry_3
C1 N1 C1 109.66(14) . 3_556
C1 N1 C2 108.77(9) . 3_556
C1 N1 C2 109.91(9) 3_556 3_556
C1 N1 C2 109.91(9) . .
C1 N1 C2 108.77(9) 3_556 .
C2 N1 C2 109.81(14) 3_556 .
N1 C1 H1A 109.5 . .
N1 C1 H1B 109.5 . .
H1A C1 H1B 109.5 . .
N1 C1 H1C 109.5 . .
H1A C1 H1C 109.5 . .
H1B C1 H1C 109.5 . .
N1 C2 H2A 109.5 . .
N1 C2 H2B 109.5 . .
H2A C2 H2B 109.5 . .
N1 C2 H2C 109.5 . .
H2A C2 H2C 109.5 . .
H2B C2 H2C 109.5 . .
F1 B1 F1 109.2(2) 6_556 .
F1 B1 F2 107.96(13) 6_556 .
F1 B1 F2 107.96(13) . .
F1 B1 H1 110.2(6) 6_556 .
F1 B1 H1 110.2(6) . .
F2 B1 H1 111.3(12) . .

loop_
_geom_bond_atom_site_label_1
_geom_bond_atom_site_label_2
_geom_bond_distance
_geom_bond_site_symmetry_2
N1 C1 1.4988(16) .
N1 C1 1.4988(16) 3_556
N1 C2 1.5016(16) 3_556
N1 C2 1.5016(16) .
C1 H1A 0.9800 .
C1 H1B 0.9800 .
C1 H1C 0.9800 .
C2 H2A 0.9800 .
C2 H2B 0.9800 .
C2 H2C 0.9800 .
F1 B1 1.3899(18) .
F2 B1 1.413(3) .
B1 F1 1.3899(18) 6_556
B1 H1 1.13(2) .
